data_4033862
loop_
_publ_author_name
'Yang, Hongwei'
'Huang, Liping'
'Xu, Minxian'
'Tang, Yongxing'
'Wang, Bohan'
'Cheng, Guangbin'

_publ_section_title
;
 Strategy for Extending the Nitrogen Chain: The Bis(1,2,3-triazole)
 Formation Reaction from Tosylhydrazones and <i>N</i>-Amino Azole.
;
_journal_issue 17
_journal_name_full 'The Journal of organic chemistry'
_journal_page_first 10629
_journal_page_last 10634
_journal_paper_doi 10.1021/acs.joc.9b00801
_journal_volume 84
_journal_year 2019
_chemical_formula_moiety 'C17 H16 N6 O2 S'
_chemical_formula_sum 'C17 H16 N6 O2 S'
_chemical_formula_weight 368.42
_space_group_IT_number 19
_space_group_name_Hall 'P 2ac 2ab'
_space_group_name_H-M_alt 'P 21 21 21'
_symmetry_cell_setting orthorhombic
_symmetry_space_group_name_Hall 'P 2ac 2ab'
_symmetry_space_group_name_H-M 'P 21 21 21'
_atom_sites_solution_hydrogens geom
_atom_sites_solution_primary direct
_atom_sites_solution_secondary difmap
_audit_creation_method SHELXL-97
_cell_angle_alpha 90.00
_cell_angle_beta 90.00
_cell_angle_gamma 90.00
_cell_formula_units_Z 4
_cell_length_a 5.9826(5)
_cell_length_b 10.7112(11)
_cell_length_c 27.094(3)
_cell_measurement_reflns_used 1178
_cell_measurement_temperature 173(2)
_cell_measurement_theta_max 21.96
_cell_measurement_theta_min 3.72
_cell_volume 1736.2(3)
_computing_structure_refinement 'SHELXL-97 (Sheldrick, 2008)'
_computing_structure_solution 'SHELXS-97 (Sheldrick, 2008)'
_diffrn_ambient_temperature 173(2)
_diffrn_measured_fraction_theta_full 0.990
_diffrn_measured_fraction_theta_max 0.990
_diffrn_measurement_device_type 'PHOTON100 CMOS detector'
_diffrn_measurement_method 'omega scan'
_diffrn_radiation_monochromator 'TRIUMPH curved crystal monochromator'
_diffrn_radiation_source 'fine-focus sealed tube'
_diffrn_radiation_type MoK\a
_diffrn_radiation_wavelength 0.71073
_diffrn_reflns_av_R_equivalents 0.0637
_diffrn_reflns_av_sigmaI/netI 0.0813
_diffrn_reflns_limit_h_max 7
_diffrn_reflns_limit_h_min -7
_diffrn_reflns_limit_k_max 12
_diffrn_reflns_limit_k_min -12
_diffrn_reflns_limit_l_max 25
_diffrn_reflns_limit_l_min -32
_diffrn_reflns_number 7190
_diffrn_reflns_theta_full 25.35
_diffrn_reflns_theta_max 25.35
_diffrn_reflns_theta_min 3.49
_exptl_absorpt_coefficient_mu 0.212
_exptl_absorpt_correction_T_max 0.7452
_exptl_absorpt_correction_T_min 0.6922
_exptl_absorpt_correction_type multi-scan
_exptl_absorpt_process_details 'SADABS (Bruker, 2012)'
_exptl_crystal_density_diffrn 1.409
_exptl_crystal_density_method 'not measured'
_exptl_crystal_description block
_exptl_crystal_F_000 768
_exptl_crystal_size_max 0.25
_exptl_crystal_size_mid 0.17
_exptl_crystal_size_min 0.12
_refine_diff_density_max 0.222
_refine_diff_density_min -0.301
_refine_diff_density_rms 0.052
_refine_ls_abs_structure_details 'Flack H D (1983), Acta Cryst. A39, 876-881'
_refine_ls_abs_structure_Flack -0.06(9)
_refine_ls_extinction_method none
_refine_ls_goodness_of_fit_ref 1.036
_refine_ls_hydrogen_treatment mixed
_refine_ls_matrix_type full
_refine_ls_number_parameters 239
_refine_ls_number_reflns 3131
_refine_ls_number_restraints 1
_refine_ls_restrained_S_all 1.036
_refine_ls_R_factor_all 0.0819
_refine_ls_R_factor_gt 0.0432
_refine_ls_shift/su_max 0.001
_refine_ls_shift/su_mean 0.000
_refine_ls_structure_factor_coef Fsqd
_refine_ls_weighting_details 'calc w=1/[\s^2^(Fo^2^)+(0.0328P)^2^+0.0000P] where P=(Fo^2^+2Fc^2^)/3'
_refine_ls_weighting_scheme calc
_refine_ls_wR_factor_gt 0.0729
_refine_ls_wR_factor_ref 0.0824
_reflns_number_gt 2289
_reflns_number_total 3131
_reflns_threshold_expression >2sigma(I)
_cod_data_source_file jo9b00801_si_004.cif
_cod_data_source_block 1
_cod_depositor_comments
;
The following automatic conversions were performed:

data item '_symmetry_cell_setting' value 'Orthorhombic' was changed
to 'orthorhombic' in accordance with the
/home/data/users/saulius/crontab/automatic-downloads/current/ACS/lib/dictionaries/cif_core.dic
dictionary named 'cif_core.dic' version 2.4.2 last updated on
2011-04-26.

Automatic conversion script
Id: cif_fix_values 6909 2019-04-08 15:41:33Z antanas 
;
_cod_original_sg_symbol_H-M 'P2(1)2(1)2(1) '
_cod_database_code 4033862

loop_
_symmetry_equiv_pos_as_xyz
'x, y, z'
'-x+1/2, -y, z+1/2'
'-x, y+1/2, -z+1/2'
'x+1/2, -y+1/2, -z'

loop_
_atom_site_label
_atom_site_type_symbol
_atom_site_fract_x
_atom_site_fract_y
_atom_site_fract_z
_atom_site_U_iso_or_equiv
_atom_site_adp_type
_atom_site_occupancy
_atom_site_symmetry_multiplicity
_atom_site_calc_flag
_atom_site_refinement_flags
C1 C 0.5069(5) 0.4018(3) 0.12645(12) 0.0228(7) Uani 1 1 d .
C2 C 0.3877(5) 0.5023(3) 0.15144(12) 0.0275(8) Uani 1 1 d .
H2 H 0.4252 0.5866 0.1444 0.033 Uiso 1 1 calc R
C3 C 0.7254(4) 0.5183(2) -0.01283(11) 0.0195(7) Uani 1 1 d .
C4 C 0.7994(5) 0.6345(3) -0.02874(12) 0.0243(8) Uani 1 1 d .
H4 H 0.9419 0.6648 -0.0190 0.029 Uiso 1 1 calc R
C5 C 0.6635(5) 0.7053(3) -0.05893(12) 0.0253(8) Uani 1 1 d .
H5 H 0.7153 0.7839 -0.0704 0.030 Uiso 1 1 calc R
C6 C 0.4528(5) 0.6642(3) -0.07284(12) 0.0240(8) Uani 1 1 d .
C7 C 0.3814(5) 0.5484(3) -0.05557(12) 0.0266(8) Uani 1 1 d .
H7 H 0.2367 0.5192 -0.0643 0.032 Uiso 1 1 calc R
C8 C 0.5162(5) 0.4747(3) -0.02593(13) 0.0245(8) Uani 1 1 d .
H8 H 0.4657 0.3954 -0.0148 0.029 Uiso 1 1 calc R
C9 C 0.3028(5) 0.7428(3) -0.10505(14) 0.0363(9) Uani 1 1 d .
H9A H 0.2826 0.7016 -0.1370 0.054 Uiso 1 1 calc R
H9B H 0.3712 0.8250 -0.1101 0.054 Uiso 1 1 calc R
H9C H 0.1572 0.7530 -0.0890 0.054 Uiso 1 1 calc R
C10 C 0.4717(5) 0.2674(3) 0.13942(11) 0.0208(7) Uani 1 1 d .
C11 C 0.6426(5) 0.2038(3) 0.16284(13) 0.0340(9) Uani 1 1 d .
H11 H 0.7792 0.2452 0.1700 0.041 Uiso 1 1 calc R
C12 C 0.6147(5) 0.0790(3) 0.17591(13) 0.0398(9) Uani 1 1 d .
H12 H 0.7326 0.0354 0.1919 0.048 Uiso 1 1 calc R
C13 C 0.4192(6) 0.0193(3) 0.16587(12) 0.0345(8) Uani 1 1 d .
H13 H 0.3999 -0.0655 0.1753 0.041 Uiso 1 1 calc R
C14 C 0.2507(5) 0.0813(3) 0.14228(12) 0.0351(8) Uani 1 1 d .
H14 H 0.1153 0.0387 0.1350 0.042 Uiso 1 1 calc R
C15 C 0.2747(5) 0.2055(3) 0.12882(13) 0.0309(8) Uani 1 1 d .
H15 H 0.1564 0.2478 0.1124 0.037 Uiso 1 1 calc R
C16 C -0.0973(6) 0.7006(3) 0.24207(13) 0.0388(9) Uani 1 1 d .
H16 H -0.2209 0.7297 0.2609 0.047 Uiso 1 1 calc R
C17 C -0.0580(5) 0.5793(3) 0.23023(12) 0.0351(8) Uani 1 1 d .
H17 H -0.1436 0.5081 0.2391 0.042 Uiso 1 1 calc R
N1 N 0.7557(4) 0.3558(2) 0.06554(10) 0.0206(6) Uani 1 1 d D
H1A H 0.690(4) 0.291(2) 0.0554(11) 0.025 Uiso 1 1 d D
N2 N 0.6426(4) 0.4433(2) 0.09369(9) 0.0224(6) Uani 1 1 d .
N3 N 0.2333(4) 0.4786(2) 0.18273(10) 0.0288(7) Uani 1 1 d .
N4 N 0.1296(4) 0.5834(2) 0.20310(10) 0.0295(6) Uani 1 1 d .
N5 N 0.2070(5) 0.7019(2) 0.19842(11) 0.0366(7) Uani 1 1 d .
N6 N 0.0658(5) 0.7737(2) 0.22310(11) 0.0411(8) Uani 1 1 d .
O1 O 1.0699(3) 0.49953(16) 0.04508(8) 0.0265(5) Uani 1 1 d .
O2 O 0.9788(3) 0.31934(16) -0.00842(8) 0.0258(6) Uani 1 1 d .
S1 S 0.90633(11) 0.42281(6) 0.02157(3) 0.02061(19) Uani 1 1 d .

loop_
_atom_site_aniso_label
_atom_site_aniso_U_11
_atom_site_aniso_U_22
_atom_site_aniso_U_33
_atom_site_aniso_U_23
_atom_site_aniso_U_13
_atom_site_aniso_U_12
C1 0.0249(15) 0.0239(18) 0.0195(19) -0.0001(15) 0.0013(14) -0.0013(13)
C2 0.0344(18) 0.0212(17) 0.027(2) 0.0047(15) 0.0070(18) 0.0015(15)
C3 0.0259(16) 0.0167(15) 0.016(2) 0.0005(14) 0.0067(15) 0.0049(13)
C4 0.0267(16) 0.0183(15) 0.028(2) -0.0013(15) 0.0076(16) -0.0031(13)
C5 0.0338(18) 0.0162(16) 0.026(2) 0.0079(15) 0.0117(15) 0.0040(14)
C6 0.0291(18) 0.0203(17) 0.023(2) -0.0011(15) 0.0051(16) 0.0064(14)
C7 0.0199(15) 0.0283(18) 0.032(2) -0.0016(15) 0.0054(15) 0.0036(14)
C8 0.0240(15) 0.0170(15) 0.033(2) 0.0031(15) 0.0029(16) -0.0011(12)
C9 0.0401(19) 0.0326(19) 0.036(2) 0.0035(18) -0.0025(17) 0.0108(17)
C10 0.0241(16) 0.0247(17) 0.014(2) 0.0009(14) 0.0065(14) -0.0019(14)
C11 0.0242(18) 0.038(2) 0.040(2) 0.0056(18) -0.0033(16) -0.0037(15)
C12 0.0381(19) 0.0335(19) 0.048(3) 0.0133(19) 0.0044(19) 0.0064(19)
C13 0.051(2) 0.0228(17) 0.030(2) 0.0043(16) 0.013(2) -0.0013(18)
C14 0.0440(19) 0.0343(18) 0.027(2) -0.0026(18) 0.0013(18) -0.0201(19)
C15 0.0320(18) 0.035(2) 0.026(2) 0.0008(16) -0.0065(17) -0.0023(16)
C16 0.048(2) 0.037(2) 0.032(2) 0.0004(16) 0.017(2) 0.0096(19)
C17 0.0371(19) 0.0328(18) 0.036(2) 0.0039(19) 0.0170(17) 0.0001(18)
N1 0.0272(14) 0.0145(13) 0.0200(17) -0.0003(12) 0.0057(13) -0.0041(12)
N2 0.0240(14) 0.0208(14) 0.0223(16) -0.0029(12) 0.0020(12) 0.0004(11)
N3 0.0330(15) 0.0255(14) 0.0280(18) -0.0002(13) 0.0101(14) 0.0031(12)
N4 0.0360(15) 0.0219(14) 0.0304(17) 0.0012(14) 0.0142(13) 0.0027(13)
N5 0.0461(17) 0.0259(15) 0.038(2) -0.0033(14) 0.0140(16) -0.0012(13)
N6 0.0532(18) 0.0304(15) 0.040(2) -0.0009(15) 0.0106(18) 0.0040(16)
O1 0.0242(11) 0.0241(11) 0.0313(14) 0.0023(10) -0.0002(11) -0.0060(10)
O2 0.0307(11) 0.0175(10) 0.0292(15) 0.0010(9) 0.0108(10) 0.0080(9)
S1 0.0208(3) 0.0184(4) 0.0227(5) 0.0022(4) 0.0048(4) 0.0011(4)

loop_
_atom_type_symbol
_atom_type_description
_atom_type_scat_dispersion_real
_atom_type_scat_dispersion_imag
_atom_type_scat_source
C C 0.0033 0.0016 'International Tables Vol C Tables 4.2.6.8 and 6.1.1.4'
H H 0.0000 0.0000 'International Tables Vol C Tables 4.2.6.8 and 6.1.1.4'
N N 0.0061 0.0033 'International Tables Vol C Tables 4.2.6.8 and 6.1.1.4'
O O 0.0106 0.0060 'International Tables Vol C Tables 4.2.6.8 and 6.1.1.4'
S S 0.1246 0.1234 'International Tables Vol C Tables 4.2.6.8 and 6.1.1.4'

loop_
_geom_angle_atom_site_label_1
_geom_angle_atom_site_label_2
_geom_angle_atom_site_label_3
_geom_angle
N2 C1 C2 112.0(3)
N2 C1 C10 125.8(3)
C2 C1 C10 122.1(3)
N3 C2 C1 121.0(3)
N3 C2 H2 119.5
C1 C2 H2 119.5
C8 C3 C4 120.8(3)
C8 C3 S1 119.8(2)
C4 C3 S1 119.3(2)
C5 C4 C3 119.2(3)
C5 C4 H4 120.4
C3 C4 H4 120.4
C4 C5 C6 121.5(3)
C4 C5 H5 119.3
C6 C5 H5 119.3
C5 C6 C7 118.0(3)
C5 C6 C9 121.4(3)
C7 C6 C9 120.6(3)
C8 C7 C6 121.6(3)
C8 C7 H7 119.2
C6 C7 H7 119.2
C3 C8 C7 118.9(3)
C3 C8 H8 120.6
C7 C8 H8 120.6
C6 C9 H9A 109.5
C6 C9 H9B 109.5
H9A C9 H9B 109.5
C6 C9 H9C 109.5
H9A C9 H9C 109.5
H9B C9 H9C 109.5
C15 C10 C11 119.3(3)
C15 C10 C1 122.2(3)
C11 C10 C1 118.5(3)
C10 C11 C12 120.1(3)
C10 C11 H11 120.0
C12 C11 H11 120.0
C13 C12 C11 120.2(3)
C13 C12 H12 119.9
C11 C12 H12 119.9
C12 C13 C14 120.0(3)
C12 C13 H13 120.0
C14 C13 H13 120.0
C13 C14 C15 120.9(3)
C13 C14 H14 119.6
C15 C14 H14 119.6
C10 C15 C14 119.6(3)
C10 C15 H15 120.2
C14 C15 H15 120.2
N6 C16 C17 109.8(3)
N6 C16 H16 125.1
C17 C16 H16 125.1
N4 C17 C16 104.1(3)
N4 C17 H17 128.0
C16 C17 H17 128.0
N2 N1 S1 111.61(18)
N2 N1 H1A 121(2)
S1 N1 H1A 112(2)
C1 N2 N1 117.1(2)
C2 N3 N4 115.0(2)
C17 N4 N5 111.5(3)
C17 N4 N3 124.2(3)
N5 N4 N3 124.3(2)
N6 N5 N4 106.2(2)
N5 N6 C16 108.4(3)
O1 S1 O2 119.20(12)
O1 S1 N1 107.53(13)
O2 S1 N1 103.65(12)
O1 S1 C3 108.89(12)
O2 S1 C3 109.53(13)
N1 S1 C3 107.36(12)

loop_
_geom_bond_atom_site_label_1
_geom_bond_atom_site_label_2
_geom_bond_distance
C1 N2 1.282(3)
C1 C2 1.458(4)
C1 C10 1.497(4)
C2 N3 1.279(4)
C2 H2 0.9500
C3 C8 1.382(4)
C3 C4 1.389(4)
C3 S1 1.757(3)
C4 C5 1.380(4)
C4 H4 0.9500
C5 C6 1.387(4)
C5 H5 0.9500
C6 C7 1.393(4)
C6 C9 1.509(4)
C7 C8 1.385(4)
C7 H7 0.9500
C8 H8 0.9500
C9 H9A 0.9800
C9 H9B 0.9800
C9 H9C 0.9800
C10 C15 1.383(4)
C10 C11 1.383(4)
C11 C12 1.393(4)
C11 H11 0.9500
C12 C13 1.360(4)
C12 H12 0.9500
C13 C14 1.366(4)
C13 H13 0.9500
C14 C15 1.387(4)
C14 H14 0.9500
C15 H15 0.9500
C16 N6 1.353(4)
C16 C17 1.358(4)
C16 H16 0.9500
C17 N4 1.342(4)
C17 H17 0.9500
N1 N2 1.385(3)
N1 S1 1.658(2)
N1 H1A 0.839(17)
N3 N4 1.396(3)
N4 N5 1.358(3)
N5 N6 1.323(3)
O1 S1 1.428(2)
O2 S1 1.4411(19)
